data_1556250
loop_
_publ_author_name
'Rojas-Mart\'in, Jaime'
'Veguillas, Marcos'
'Ribagorda, Mar\'ia'
'Carre\~no, M Carmen'

_publ_section_title
;
 Synthesis of indole substituted twistenediones from a 2-quinonyl boronic
 acid.
;
_journal_issue 22
_journal_name_full 'Organic letters'
_journal_page_first 5686
_journal_page_last 5689
_journal_paper_doi 10.1021/ol402689b
_journal_volume 15
_journal_year 2013
_chemical_formula_sum 'C20 H21 N O2'
_chemical_formula_weight 307.38
_chemical_name_common l206jrm_126b
_space_group_crystal_system monoclinic
_space_group_IT_number 14
_space_group_name_Hall '-P 2ybc'
_space_group_name_H-M_alt 'P 1 21/c 1'
_atom_sites_solution_hydrogens geom
_atom_sites_solution_primary direct
_atom_sites_solution_secondary difmap
_cell_angle_alpha 90
_cell_angle_beta 107.3140(10)
_cell_angle_gamma 90
_cell_formula_units_Z 4
_cell_length_a 10.4429(3)
_cell_length_b 11.4676(3)
_cell_length_c 14.1151(4)
_cell_measurement_reflns_used 8136
_cell_measurement_temperature 296.(2)
_cell_measurement_theta_max 26.7162
_cell_measurement_theta_min 2.3321
_cell_volume 1613.76(8)
_computing_cell_refinement 'SAINT V7.68A (Bruker AXS, 2009)'
_computing_data_collection 'Bruker Instrument Service v2010.9.0.0'
_computing_data_reduction 'SAINT V7.68A (Bruker AXS, 2009)'
_computing_structure_refinement 'SHELXL-97 (Sheldrick, 2008)'
_computing_structure_solution 'SHELXS-97 (Sheldrick, 2008)'
_diffrn_ambient_temperature 296.(2)
_diffrn_detector_area_resol_mean 8.3333
_diffrn_measured_fraction_theta_full 0.999
_diffrn_measured_fraction_theta_max 0.999
_diffrn_radiation_wavelength 0.71073
_diffrn_reflns_av_R_equivalents 0.0394
_diffrn_reflns_av_sigmaI/netI 0.0254
_diffrn_reflns_limit_h_max 13
_diffrn_reflns_limit_h_min -13
_diffrn_reflns_limit_k_max 15
_diffrn_reflns_limit_k_min -15
_diffrn_reflns_limit_l_max 18
_diffrn_reflns_limit_l_min -18
_diffrn_reflns_number 32987
_diffrn_reflns_theta_full 28.27
_diffrn_reflns_theta_max 28.27
_diffrn_reflns_theta_min 2.04
_exptl_absorpt_coefficient_mu 0.081
_exptl_absorpt_correction_T_max 0.99
_exptl_absorpt_correction_T_min 0.93
_exptl_absorpt_correction_type multi-scan
_exptl_absorpt_process_details sadabs
_exptl_crystal_colour 'clear colourless'
_exptl_crystal_density_diffrn 1.265
_exptl_crystal_density_method 'not measured'
_exptl_crystal_description prismatic
_exptl_crystal_F_000 656
_exptl_crystal_size_max 0.520
_exptl_crystal_size_mid 0.300
_exptl_crystal_size_min 0.100
_refine_diff_density_max 0.189
_refine_diff_density_min -0.229
_refine_ls_extinction_method none
_refine_ls_goodness_of_fit_ref 1.049
_refine_ls_hydrogen_treatment refxyz
_refine_ls_matrix_type full
_refine_ls_number_parameters 212
_refine_ls_number_reflns 3998
_refine_ls_number_restraints 0
_refine_ls_restrained_S_all 1.049
_refine_ls_R_factor_all 0.0691
_refine_ls_R_factor_gt 0.0454
_refine_ls_shift/su_max 0.000
_refine_ls_shift/su_mean 0.000
_refine_ls_structure_factor_coef Fsqd
_refine_ls_weighting_details 'calc w=1/[\s^2^(Fo^2^)+(0.0666P)^2^+0.2760P] where P=(Fo^2^+2Fc^2^)/3'
_refine_ls_weighting_scheme calc
_refine_ls_wR_factor_gt 0.1195
_refine_ls_wR_factor_ref 0.1351
_reflns_number_gt 2868
_reflns_number_total 3998
_reflns_threshold_expression >2sigma(I)
_cod_data_source_file ol402689b_si_001.cif
_cod_data_source_block I
_cod_database_code 1556250

loop_
_space_group_symop_operation_xyz
'x, y, z'
'-x, y+1/2, -z+1/2'
'-x, -y, -z'
'x, -y-1/2, z-1/2'

loop_
_atom_site_type_symbol
_atom_site_label
_atom_site_fract_x
_atom_site_fract_y
_atom_site_fract_z
_atom_site_U_iso_or_equiv
_atom_site_adp_type
_atom_site_calc_flag
_atom_site_refinement_flags
_atom_site_occupancy
C C1 0.68321(19) 0.51047(16) -0.04045(10) 0.0545(4) Uani d . 1
H H1A 0.7169 0.4329 -0.0425 0.082 Uiso calc R 1
H H1B 0.738 0.565 -0.0626 0.082 Uiso calc R 1
H H1C 0.5925 0.515 -0.083 0.082 Uiso calc R 1
C C2 0.64499(14) 0.64309(12) 0.09143(10) 0.0375(3) Uani d . 1
C C3 0.59120(17) 0.74110(14) 0.03579(12) 0.0509(4) Uani d . 1
H H3 0.5751 0.7424 -0.0326 0.061 Uiso calc R 1
C C4 0.56262(18) 0.83624(15) 0.08552(14) 0.0576(4) Uani d . 1
H H4 0.5277 0.9031 0.0499 0.069 Uiso calc R 1
C C5 0.58467(17) 0.83468(14) 0.18744(13) 0.0522(4) Uani d . 1
H H5 0.5643 0.9004 0.2187 0.063 Uiso calc R 1
C C6 0.63617(15) 0.73756(13) 0.24302(12) 0.0428(3) Uani d . 1
H H6 0.6496 0.7374 0.3112 0.051 Uiso calc R 1
C C7 0.66817(13) 0.63895(12) 0.19600(10) 0.0349(3) Uani d . 1
C C8 0.72429(14) 0.52587(12) 0.22630(9) 0.0367(3) Uani d . 1
C C9 0.73620(14) 0.47091(12) 0.14331(9) 0.0359(3) Uani d . 1
C C10 0.79643(14) 0.35139(12) 0.15911(10) 0.0369(3) Uani d . 1
H H10 0.796 0.3131 0.097 0.044 Uiso calc R 1
C C11 0.70583(15) 0.28762(12) 0.21349(11) 0.0410(3) Uani d . 1
H H11 0.6151 0.3191 0.1862 0.049 Uiso calc R 1
C C12 0.69462(18) 0.15545(14) 0.20168(14) 0.0581(5) Uani d . 1
H H12A 0.7818 0.121 0.2279 0.087 Uiso calc R 1
H H12B 0.659 0.1362 0.1326 0.087 Uiso calc R 1
H H12C 0.6359 0.1259 0.2371 0.087 Uiso calc R 1
C C13 0.75877(15) 0.33123(13) 0.32139(10) 0.0420(3) Uani d . 1
H H13 0.6927 0.3181 0.3571 0.05 Uiso calc R 1
C C14 0.79779(15) 0.46537(12) 0.32299(9) 0.0382(3) Uani d . 1
C C15 0.79485(19) 0.52641(15) 0.41774(10) 0.0535(4) Uani d . 1
H H15A 0.8345 0.6024 0.4206 0.08 Uiso calc R 1
H H15B 0.8445 0.4814 0.474 0.08 Uiso calc R 1
H H15C 0.7036 0.5341 0.4186 0.08 Uiso calc R 1
C C16 0.93417(14) 0.46753(12) 0.30352(9) 0.0380(3) Uani d . 1
C C17 0.94223(14) 0.36922(12) 0.23184(10) 0.0389(3) Uani d . 1
C C18 1.04320(16) 0.39305(16) 0.17577(12) 0.0523(4) Uani d . 1
H H18A 1.0121 0.4566 0.1305 0.078 Uiso calc R 1
H H18B 1.053 0.3246 0.1394 0.078 Uiso calc R 1
H H18C 1.1282 0.4129 0.222 0.078 Uiso calc R 1
C C19 0.98297(16) 0.26779(14) 0.30672(12) 0.0478(4) Uani d . 1
H H19A 0.9814 0.1949 0.2716 0.057 Uiso calc R 1
H H19B 1.0733 0.2801 0.3501 0.057 Uiso calc R 1
C C20 0.88567(17) 0.26201(13) 0.36754(11) 0.0472(4) Uani d . 1
N N1 0.68649(12) 0.53847(10) 0.06066(8) 0.0387(3) Uani d . 1
O O1 1.02440(12) 0.53478(10) 0.34131(8) 0.0528(3) Uani d . 1
O O2 0.90676(15) 0.20690(12) 0.44380(9) 0.0718(4) Uani d . 1

loop_
_atom_site_aniso_label
_atom_site_aniso_U_11
_atom_site_aniso_U_22
_atom_site_aniso_U_33
_atom_site_aniso_U_12
_atom_site_aniso_U_13
_atom_site_aniso_U_23
C1 0.0685(11) 0.0668(10) 0.0293(7) 0.0084(9) 0.0161(7) 0.0025(7)
C2 0.0354(7) 0.0404(7) 0.0362(7) 0.0020(6) 0.0099(6) 0.0037(6)
C3 0.0542(10) 0.0527(9) 0.0444(8) 0.0064(7) 0.0125(7) 0.0143(7)
C4 0.0621(11) 0.0426(9) 0.0677(11) 0.0113(8) 0.0186(9) 0.0158(8)
C5 0.0516(9) 0.0385(8) 0.0680(11) 0.0037(7) 0.0201(8) -0.0026(7)
C6 0.0418(8) 0.0426(8) 0.0451(8) 0.0010(6) 0.0147(6) -0.0030(6)
C7 0.0317(7) 0.0383(7) 0.0342(6) -0.0006(5) 0.0090(5) 0.0009(5)
C8 0.0403(7) 0.0397(7) 0.0293(6) 0.0046(6) 0.0092(5) 0.0017(5)
C9 0.0373(7) 0.0404(7) 0.0289(6) 0.0030(6) 0.0080(5) 0.0017(5)
C10 0.0390(8) 0.0391(7) 0.0309(6) 0.0035(6) 0.0078(5) -0.0031(5)
C11 0.0370(8) 0.0398(7) 0.0438(8) 0.0001(6) 0.0084(6) 0.0007(6)
C12 0.0547(10) 0.0439(9) 0.0708(11) -0.0044(7) 0.0113(9) -0.0019(8)
C13 0.0436(8) 0.0460(8) 0.0382(7) 0.0007(6) 0.0150(6) 0.0081(6)
C14 0.0434(8) 0.0424(7) 0.0277(6) 0.0036(6) 0.0090(5) 0.0024(5)
C15 0.0672(11) 0.0622(10) 0.0306(7) 0.0070(8) 0.0139(7) -0.0011(7)
C16 0.0426(8) 0.0386(7) 0.0289(6) 0.0013(6) 0.0046(6) 0.0058(5)
C17 0.0361(7) 0.0418(7) 0.0376(7) 0.0034(6) 0.0094(6) 0.0012(6)
C18 0.0441(9) 0.0639(10) 0.0517(9) 0.0001(8) 0.0186(7) -0.0041(8)
C19 0.0438(9) 0.0453(8) 0.0486(9) 0.0095(7) 0.0051(7) 0.0058(7)
C20 0.0532(9) 0.0414(8) 0.0429(8) 0.0001(7) 0.0079(7) 0.0079(6)
N1 0.0435(7) 0.0450(6) 0.0269(5) 0.0048(5) 0.0094(5) 0.0030(5)
O1 0.0538(7) 0.0540(6) 0.0457(6) -0.0117(5) 0.0075(5) -0.0037(5)
O2 0.0817(9) 0.0742(9) 0.0555(7) 0.0119(7) 0.0144(6) 0.0324(7)

loop_
_atom_type_symbol
_atom_type_description
_atom_type_scat_dispersion_real
_atom_type_scat_dispersion_imag
_atom_type_scat_source
C C 0.0033 0.0016 'International Tables Vol C Tables 4.2.6.8 and 6.1.1.4'
H H 0.0000 0.0000 'International Tables Vol C Tables 4.2.6.8 and 6.1.1.4'
N N 0.0061 0.0033 'International Tables Vol C Tables 4.2.6.8 and 6.1.1.4'
O O 0.0106 0.0060 'International Tables Vol C Tables 4.2.6.8 and 6.1.1.4'

loop_
_geom_angle_atom_site_label_1
_geom_angle_atom_site_label_2
_geom_angle_atom_site_label_3
_geom_angle
N1 C1 H1A 109.5
N1 C1 H1B 109.5
H1A C1 H1B 109.5
N1 C1 H1C 109.5
H1A C1 H1C 109.5
H1B C1 H1C 109.5
N1 C2 C3 129.28(13)
N1 C2 C7 108.83(11)
C3 C2 C7 121.87(14)
C4 C3 C2 117.71(15)
C4 C3 H3 121.1
C2 C3 H3 121.1
C3 C4 C5 121.59(15)
C3 C4 H4 119.2
C5 C4 H4 119.2
C6 C5 C4 121.16(15)
C6 C5 H5 119.4
C4 C5 H5 119.4
C5 C6 C7 119.41(14)
C5 C6 H6 120.3
C7 C6 H6 120.3
C6 C7 C2 118.24(13)
C6 C7 C8 136.23(13)
C2 C7 C8 105.52(12)
C9 C8 C7 107.11(11)
C9 C8 C14 114.10(12)
C7 C8 C14 137.11(12)
N1 C9 C8 111.18(12)
N1 C9 C10 132.99(12)
C8 C9 C10 115.81(11)
C9 C10 C11 102.26(11)
C9 C10 C17 105.07(11)
C11 C10 C17 110.42(11)
C9 C10 H10 112.8
C11 C10 H10 112.8
C17 C10 H10 112.8
C12 C11 C13 115.07(13)
C12 C11 C10 116.64(13)
C13 C11 C10 103.98(11)
C12 C11 H11 106.8
C13 C11 H11 106.8
C10 C11 H11 106.8
C11 C12 H12A 109.5
C11 C12 H12B 109.5
H12A C12 H12B 109.5
C11 C12 H12C 109.5
H12A C12 H12C 109.5
H12B C12 H12C 109.5
C20 C13 C11 105.39(12)
C20 C13 C14 108.25(12)
C11 C13 C14 110.07(11)
C20 C13 H13 111.0
C11 C13 H13 111.0
C14 C13 H13 111.0
C15 C14 C8 116.32(12)
C15 C14 C16 114.53(13)
C8 C14 C16 94.57(10)
C15 C14 C13 112.73(12)
C8 C14 C13 111.73(11)
C16 C14 C13 105.17(11)
C14 C15 H15A 109.5
C14 C15 H15B 109.5
H15A C15 H15B 109.5
C14 C15 H15C 109.5
H15A C15 H15C 109.5
H15B C15 H15C 109.5
O1 C16 C14 125.11(13)
O1 C16 C17 124.76(14)
C14 C16 C17 110.10(12)
C18 C17 C16 113.21(12)
C18 C17 C19 113.54(13)
C16 C17 C19 99.22(11)
C18 C17 C10 111.70(12)
C16 C17 C10 107.04(11)
C19 C17 C10 111.36(12)
C17 C18 H18A 109.5
C17 C18 H18B 109.5
H18A C18 H18B 109.5
C17 C18 H18C 109.5
H18A C18 H18C 109.5
H18B C18 H18C 109.5
C20 C19 C17 109.05(12)
C20 C19 H19A 109.9
C17 C19 H19A 109.9
C20 C19 H19B 109.9
C17 C19 H19B 109.9
H19A C19 H19B 108.3
O2 C20 C19 123.48(15)
O2 C20 C13 124.06(16)
C19 C20 C13 112.45(12)
C9 N1 C2 107.30(11)
C9 N1 C1 127.20(12)
C2 N1 C1 125.43(12)

loop_
_geom_bond_atom_site_label_1
_geom_bond_atom_site_label_2
_geom_bond_distance
C1 N1 1.4533(17)
C1 H1A 0.96
C1 H1B 0.96
C1 H1C 0.96
C2 N1 1.3884(18)
C2 C3 1.390(2)
C2 C7 1.4237(19)
C3 C4 1.377(2)
C3 H3 0.93
C4 C5 1.388(2)
C4 H4 0.93
C5 C6 1.376(2)
C5 H5 0.93
C6 C7 1.401(2)
C6 H6 0.93
C7 C8 1.4348(19)
C8 C9 1.3681(18)
C8 C14 1.5197(18)
C9 N1 1.3675(16)
C9 C10 1.4968(19)
C10 C11 1.566(2)
C10 C17 1.576(2)
C10 H10 0.98
C11 C12 1.525(2)
C11 C13 1.541(2)
C11 H11 0.98
C12 H12A 0.96
C12 H12B 0.96
C12 H12C 0.96
C13 C20 1.515(2)
C13 C14 1.590(2)
C13 H13 0.98
C14 C15 1.5179(19)
C14 C16 1.529(2)
C15 H15A 0.96
C15 H15B 0.96
C15 H15C 0.96
C16 O1 1.2116(17)
C16 C17 1.534(2)
C17 C18 1.520(2)
C17 C19 1.544(2)
C18 H18A 0.96
C18 H18B 0.96
C18 H18C 0.96
C19 C20 1.514(2)
C19 H19A 0.97
C19 H19B 0.97
C20 O2 1.2105(18)
